data_2218756
loop_
_publ_author_name
'Chitanda, Jackson M.'
'Quail, J. Wilson'
'Foley, Stephen R.'

_publ_section_title
;
 Bis[2-phenyl-1-(phenyliminio)isoindoline]
 di-\m-chlorido-bis[dichloridopalladate(II)] benzene disolvate
;
_journal_coeditor_code LH2628
_journal_issue 7
_journal_name_full 'Acta Crystallographica Section E'
_journal_page_first m907
_journal_page_last m908
_journal_paper_doi 10.1107/S1600536808017005
_journal_volume 64
_journal_year 2008
_chemical_formula_iupac '(C20 H17 N2)2 [Pd2 Cl6], 2C6 H6'
_chemical_formula_moiety '2(C20 H17 N2 +), Cl6 Pd2 2-, 2(C6 H6)'
_chemical_formula_sum 'C52 H46 Cl6 N4 Pd2'
_chemical_formula_weight 1152.46
_chemical_name_systematic
;
Bis[2-phenyl-1-(phenyliminio)isoindoline]
di-\m-chlorido-bis[dichloridopalladate(II)] benzene disolvate
;
_space_group_IT_number 2
_symmetry_cell_setting triclinic
_symmetry_space_group_name_Hall '-P 1'
_symmetry_space_group_name_H-M 'P -1'
_atom_sites_solution_hydrogens geom
_atom_sites_solution_primary direct
_atom_sites_solution_secondary difmap
_audit_creation_method SHELXL-97
_cell_angle_alpha 74.270(2)
_cell_angle_beta 80.615(2)
_cell_angle_gamma 63.228(2)
_cell_formula_units_Z 1
_cell_length_a 9.5457(3)
_cell_length_b 9.9754(3)
_cell_length_c 14.8002(5)
_cell_measurement_reflns_used 5512
_cell_measurement_temperature 173(2)
_cell_measurement_theta_max 29.131
_cell_measurement_theta_min 0.998
_cell_volume 1209.74(7)
_computing_cell_refinement 'SCALEPACK (Otwinowski & Minor, 1997)'
_computing_data_collection 'COLLECT (Nonius, 1998)'
_computing_data_reduction 'DENZO and SCALEPACK (Otwinowski & Minor 1997)'
_computing_molecular_graphics 'ORTEP-3 for Windows (Farrugia, 1997)'
_computing_publication_material 'SHELXL97 (Sheldrick, 2008)'
_computing_structure_refinement 'SHELXL97 (Sheldrick, 2008)'
_computing_structure_solution 'SIR97 (Altomare et al., 1999)'
_diffrn_ambient_temperature 173(2)
_diffrn_detector_area_resol_mean 9
_diffrn_measured_fraction_theta_full 0.992
_diffrn_measured_fraction_theta_max 0.992
_diffrn_measurement_device_type 'Bruker--Nonius KappaCCD'
_diffrn_measurement_method '\f scans and \w scans with \k offsets'
_diffrn_radiation_monochromator 'horizonally mounted graphite crystal'
_diffrn_radiation_source 'fine-focus sealed tube'
_diffrn_radiation_type MoK\a
_diffrn_radiation_wavelength 0.71073
_diffrn_reflns_av_R_equivalents 0.0377
_diffrn_reflns_av_sigmaI/netI 0.0414
_diffrn_reflns_limit_h_max 11
_diffrn_reflns_limit_h_min -13
_diffrn_reflns_limit_k_max 13
_diffrn_reflns_limit_k_min -13
_diffrn_reflns_limit_l_max 20
_diffrn_reflns_limit_l_min -20
_diffrn_reflns_number 18458
_diffrn_reflns_theta_full 29.13
_diffrn_reflns_theta_max 29.13
_diffrn_reflns_theta_min 2.85
_diffrn_standards_decay_% 0
_diffrn_standards_interval_count 0
_diffrn_standards_interval_time 0
_diffrn_standards_number 0
_exptl_absorpt_coefficient_mu 1.115
_exptl_absorpt_correction_T_max 0.946
_exptl_absorpt_correction_T_min 0.791
_exptl_absorpt_correction_type psi-scan
_exptl_absorpt_process_details '(SHELXTL; Sheldrick, 2008)'
_exptl_crystal_colour orange
_exptl_crystal_density_diffrn 1.582
_exptl_crystal_density_method 'not measured'
_exptl_crystal_description plate
_exptl_crystal_F_000 580
_exptl_crystal_size_max 0.22
_exptl_crystal_size_mid 0.18
_exptl_crystal_size_min 0.05
_refine_diff_density_max 0.818
_refine_diff_density_min -0.943
_refine_ls_extinction_coef 0.0061(7)
_refine_ls_extinction_expression Fc^*^=kFc[1+0.001xFc^2^\l^3^/sin(2\q)]^-1/4^
_refine_ls_extinction_method 'SHELXL97 (Sheldrick, 2008)'
_refine_ls_goodness_of_fit_ref 1.043
_refine_ls_hydrogen_treatment constr
_refine_ls_matrix_type full
_refine_ls_number_parameters 290
_refine_ls_number_reflns 6458
_refine_ls_number_restraints 0
_refine_ls_restrained_S_all 1.043
_refine_ls_R_factor_all 0.0527
_refine_ls_R_factor_gt 0.0387
_refine_ls_shift/su_max 0.000
_refine_ls_shift/su_mean 0.000
_refine_ls_structure_factor_coef Fsqd
_refine_ls_weighting_details 'calc w=1/[\s^2^(Fo^2^)+(0.0328P)^2^+1.4367P] where P=(Fo^2^+2Fc^2^)/3'
_refine_ls_weighting_scheme calc
_refine_ls_wR_factor_gt 0.0851
_refine_ls_wR_factor_ref 0.0940
_reflns_number_gt 5322
_reflns_number_total 6458
_reflns_threshold_expression I>2\s(I)
_cod_data_source_file lh2628.cif
_cod_data_source_block I
_cod_database_code 2218756
_cod_database_fobs_code 2218756

loop_
_symmetry_equiv_pos_as_xyz
'x, y, z'
'-x, -y, -z'

loop_
_atom_site_type_symbol
_atom_site_label
_atom_site_fract_x
_atom_site_fract_y
_atom_site_fract_z
_atom_site_U_iso_or_equiv
_atom_site_adp_type
_atom_site_calc_flag
_atom_site_refinement_flags
_atom_site_occupancy
Pd Pd1 0.00603(2) 0.87175(2) 0.103892(15) 0.02846(8) Uani d . 1
Cl Cl1 0.05538(8) 0.85027(8) 0.25493(5) 0.03459(15) Uani d . 1
Cl Cl2 -0.03111(9) 0.65391(8) 0.14749(5) 0.03895(17) Uani d . 1
Cl Cl3 0.04870(8) 1.09399(8) 0.05063(5) 0.03515(15) Uani d . 1
N N1 0.5133(2) 0.3157(3) 0.18312(15) 0.0261(4) Uani d . 1
N N2 0.3165(2) 0.4983(2) 0.26541(15) 0.0263(4) Uani d . 1
H H2 0.2504 0.5964 0.2559 0.032 Uiso d R 1
C C1 0.4296(3) 0.4577(3) 0.19937(17) 0.0243(5) Uani d . 1
C C2 0.4887(3) 0.5622(3) 0.13560(18) 0.0284(5) Uani d . 1
C C3 0.4427(4) 0.7181(4) 0.1276(2) 0.0355(6) Uani d . 1
H H3 0.3529 0.7768 0.1619 0.043 Uiso calc R 1
C C4 0.5329(4) 0.7844(4) 0.0678(2) 0.0435(7) Uani d . 1
H H4 0.5049 0.8908 0.0608 0.052 Uiso calc R 1
C C5 0.6646(4) 0.6971(4) 0.0176(2) 0.0471(8) Uani d . 1
H H5 0.7254 0.7453 -0.0223 0.057 Uiso calc R 1
C C6 0.7087(4) 0.5426(4) 0.0246(2) 0.0418(7) Uani d . 1
H H6 0.7979 0.4843 -0.0103 0.050 Uiso calc R 1
C C7 0.6181(3) 0.4753(3) 0.08448(19) 0.0317(6) Uani d . 1
C C8 0.6411(3) 0.3118(3) 0.1107(2) 0.0332(6) Uani d . 1
H H8A 0.6299 0.2787 0.0560 0.040 Uiso calc R 1
H H8B 0.7455 0.2421 0.1366 0.040 Uiso calc R 1
C C9 0.4809(3) 0.1840(3) 0.21669(18) 0.0267(5) Uani d . 1
C C10 0.3283(3) 0.1986(3) 0.22435(19) 0.0300(5) Uani d . 1
H H10 0.2433 0.2972 0.2072 0.036 Uiso calc R 1
C C11 0.3010(4) 0.0682(4) 0.2573(2) 0.0381(6) Uani d . 1
H H11 0.1967 0.0770 0.2640 0.046 Uiso calc R 1
C C12 0.4264(4) -0.0752(4) 0.2804(2) 0.0428(7) Uani d . 1
H H12 0.4072 -0.1643 0.3037 0.051 Uiso calc R 1
C C13 0.5781(4) -0.0902(3) 0.2699(2) 0.0425(7) Uani d . 1
H H13 0.6633 -0.1894 0.2840 0.051 Uiso calc R 1
C C14 0.6063(3) 0.0394(3) 0.2387(2) 0.0352(6) Uani d . 1
H H14 0.7109 0.0299 0.2324 0.042 Uiso calc R 1
C C15 0.2902(3) 0.4009(3) 0.34982(17) 0.0233(5) Uani d . 1
C C16 0.4162(3) 0.2904(3) 0.40237(18) 0.0269(5) Uani d . 1
H H16 0.5201 0.2780 0.3821 0.032 Uiso calc R 1
C C17 0.3886(3) 0.1979(3) 0.4851(2) 0.0338(6) Uani d . 1
H H17 0.4743 0.1212 0.5216 0.041 Uiso calc R 1
C C18 0.2376(4) 0.2166(4) 0.5149(2) 0.0379(6) Uani d . 1
H H18 0.2198 0.1519 0.5713 0.045 Uiso calc R 1
C C19 0.1122(3) 0.3291(4) 0.4628(2) 0.0381(7) Uani d . 1
H H19 0.0083 0.3422 0.4839 0.046 Uiso calc R 1
C C20 0.1372(3) 0.4233(3) 0.3796(2) 0.0314(6) Uani d . 1
H H20 0.0512 0.5014 0.3439 0.038 Uiso calc R 1
C C21 0.6984(4) 0.4602(4) 0.4106(3) 0.0488(8) Uani d . 1
H H21 0.6432 0.5641 0.4167 0.059 Uiso calc R 1
C C22 0.7139(4) 0.3430(4) 0.4878(3) 0.0457(8) Uani d . 1
H H22 0.6699 0.3660 0.5472 0.055 Uiso calc R 1
C C23 0.7927(4) 0.1921(4) 0.4801(3) 0.0455(8) Uani d . 1
H H23 0.8031 0.1110 0.5338 0.055 Uiso calc R 1
C C24 0.8565(4) 0.1594(4) 0.3940(3) 0.0480(8) Uani d . 1
H H24 0.9110 0.0553 0.3883 0.058 Uiso calc R 1
C C25 0.8418(4) 0.2765(5) 0.3164(3) 0.0532(9) Uani d . 1
H H25 0.8862 0.2535 0.2571 0.064 Uiso calc R 1
C C26 0.7618(4) 0.4292(5) 0.3246(3) 0.0523(9) Uani d . 1
H H26 0.7514 0.5109 0.2712 0.063 Uiso calc R 1

loop_
_atom_site_aniso_label
_atom_site_aniso_U_11
_atom_site_aniso_U_22
_atom_site_aniso_U_33
_atom_site_aniso_U_12
_atom_site_aniso_U_13
_atom_site_aniso_U_23
Pd1 0.02505(11) 0.02529(12) 0.03109(13) -0.00905(8) -0.00203(8) -0.00290(8)
Cl1 0.0361(3) 0.0310(3) 0.0325(3) -0.0106(3) -0.0012(3) -0.0077(3)
Cl2 0.0451(4) 0.0345(4) 0.0398(4) -0.0227(3) -0.0061(3) 0.0001(3)
Cl3 0.0404(4) 0.0322(3) 0.0349(4) -0.0187(3) -0.0071(3) -0.0019(3)
N1 0.0222(10) 0.0309(11) 0.0263(11) -0.0128(9) 0.0024(8) -0.0077(9)
N2 0.0240(10) 0.0234(10) 0.0266(11) -0.0076(8) 0.0017(8) -0.0045(8)
C1 0.0226(11) 0.0292(12) 0.0228(12) -0.0124(10) -0.0016(9) -0.0058(10)
C2 0.0307(13) 0.0370(14) 0.0221(12) -0.0210(11) -0.0017(10) -0.0016(10)
C3 0.0442(16) 0.0407(16) 0.0283(14) -0.0262(14) 0.0002(12) -0.0045(12)
C4 0.066(2) 0.0516(19) 0.0290(15) -0.0426(17) -0.0017(14) -0.0026(13)
C5 0.061(2) 0.075(2) 0.0286(15) -0.053(2) 0.0020(14) -0.0060(15)
C6 0.0392(16) 0.068(2) 0.0314(15) -0.0353(16) 0.0045(12) -0.0124(14)
C7 0.0310(13) 0.0457(16) 0.0257(13) -0.0222(12) 0.0001(10) -0.0100(12)
C8 0.0266(13) 0.0446(16) 0.0312(14) -0.0168(12) 0.0067(11) -0.0145(12)
C9 0.0309(13) 0.0267(12) 0.0231(12) -0.0122(11) -0.0012(10) -0.0069(10)
C10 0.0305(13) 0.0334(14) 0.0291(13) -0.0158(11) -0.0002(10) -0.0087(11)
C11 0.0462(17) 0.0453(17) 0.0333(15) -0.0279(14) 0.0031(13) -0.0128(13)
C12 0.069(2) 0.0345(15) 0.0322(15) -0.0291(15) 0.0032(14) -0.0091(12)
C13 0.0541(19) 0.0277(14) 0.0371(16) -0.0095(13) -0.0034(14) -0.0075(12)
C14 0.0335(14) 0.0338(14) 0.0334(15) -0.0079(12) -0.0008(11) -0.0119(12)
C15 0.0239(11) 0.0238(11) 0.0218(11) -0.0102(9) 0.0020(9) -0.0063(9)
C16 0.0230(11) 0.0279(12) 0.0283(13) -0.0088(10) -0.0011(10) -0.0079(10)
C17 0.0376(15) 0.0306(14) 0.0286(14) -0.0117(12) -0.0057(11) -0.0023(11)
C18 0.0493(17) 0.0413(16) 0.0288(14) -0.0287(14) 0.0013(12) -0.0017(12)
C19 0.0328(14) 0.0503(18) 0.0358(15) -0.0254(14) 0.0069(12) -0.0079(13)
C20 0.0234(12) 0.0349(14) 0.0321(14) -0.0103(11) 0.0003(10) -0.0062(11)
C21 0.0351(16) 0.0365(17) 0.079(3) -0.0153(14) -0.0067(16) -0.0175(17)
C22 0.0331(15) 0.064(2) 0.0496(19) -0.0235(15) 0.0041(14) -0.0259(17)
C23 0.0314(15) 0.0464(18) 0.056(2) -0.0190(14) -0.0093(14) 0.0010(15)
C24 0.0276(14) 0.0388(17) 0.078(3) -0.0059(13) -0.0101(15) -0.0242(17)
C25 0.0315(15) 0.089(3) 0.047(2) -0.0249(18) 0.0012(14) -0.031(2)
C26 0.0394(17) 0.059(2) 0.058(2) -0.0292(17) -0.0142(16) 0.0092(17)

loop_
_atom_type_symbol
_atom_type_description
_atom_type_scat_dispersion_real
_atom_type_scat_dispersion_imag
_atom_type_scat_source
C C 0.0033 0.0016 'International Tables Vol C Tables 4.2.6.8 and 6.1.1.4'
H H 0.0000 0.0000 'International Tables Vol C Tables 4.2.6.8 and 6.1.1.4'
Cl Cl 0.1484 0.1585 'International Tables Vol C Tables 4.2.6.8 and 6.1.1.4'
N N 0.0061 0.0033 'International Tables Vol C Tables 4.2.6.8 and 6.1.1.4'
Pd Pd -0.9988 1.0072 'International Tables Vol C Tables 4.2.6.8 and 6.1.1.4'

loop_
_geom_angle_atom_site_label_1
_geom_angle_atom_site_label_2
_geom_angle_atom_site_label_3
_geom_angle_site_symmetry_1
_geom_angle_site_symmetry_3
_geom_angle
_geom_angle_publ_flag
Cl2 Pd1 Cl1 . . 91.32(3) y
Cl2 Pd1 Cl3 . 2_575 91.00(3) y
Cl1 Pd1 Cl3 . 2_575 177.33(3) y
Cl2 Pd1 Cl3 . . 176.86(3) y
Cl1 Pd1 Cl3 . . 91.47(3) y
Cl3 Pd1 Cl3 2_575 . 86.25(3) y
Cl2 Pd1 Pd1 . 2_575 134.20(2) n
Cl1 Pd1 Pd1 . 2_575 134.48(2) n
Cl3 Pd1 Pd1 2_575 2_575 43.218(17) ?
Cl3 Pd1 Pd1 . 2_575 43.030(18) ?
Pd1 Cl3 Pd1 2_575 . 93.75(3) ?
C1 N1 C9 . . 128.5(2) ?
C1 N1 C8 . . 111.3(2) ?
C9 N1 C8 . . 119.7(2) ?
C1 N2 C15 . . 127.3(2) ?
C1 N2 H2 . . 116.3 ?
C15 N2 H2 . . 116.4 ?
N2 C1 N1 . . 126.8(2) ?
N2 C1 C2 . . 124.2(2) ?
N1 C1 C2 . . 108.9(2) ?
C3 C2 C7 . . 122.0(3) ?
C3 C2 C1 . . 130.0(3) ?
C7 C2 C1 . . 107.7(2) ?
C4 C3 C2 . . 117.3(3) ?
C4 C3 H3 . . 121.3 ?
C2 C3 H3 . . 121.3 ?
C3 C4 C5 . . 120.9(3) ?
C3 C4 H4 . . 119.5 ?
C5 C4 H4 . . 119.5 ?
C6 C5 C4 . . 121.7(3) ?
C6 C5 H5 . . 119.2 ?
C4 C5 H5 . . 119.2 ?
C5 C6 C7 . . 117.7(3) ?
C5 C6 H6 . . 121.2 ?
C7 C6 H6 . . 121.2 ?
C2 C7 C6 . . 120.4(3) ?
C2 C7 C8 . . 109.5(2) ?
C6 C7 C8 . . 130.0(3) ?
N1 C8 C7 . . 102.4(2) ?
N1 C8 H8A . . 111.3 ?
C7 C8 H8A . . 111.3 ?
N1 C8 H8B . . 111.3 ?
C7 C8 H8B . . 111.3 ?
H8A C8 H8B . . 109.2 ?
C10 C9 C14 . . 120.6(3) ?
C10 C9 N1 . . 120.8(2) ?
C14 C9 N1 . . 118.6(2) ?
C9 C10 C11 . . 119.3(3) ?
C9 C10 H10 . . 120.3 ?
C11 C10 H10 . . 120.3 ?
C10 C11 C12 . . 119.8(3) ?
C10 C11 H11 . . 120.1 ?
C12 C11 H11 . . 120.1 ?
C13 C12 C11 . . 120.9(3) ?
C13 C12 H12 . . 119.6 ?
C11 C12 H12 . . 119.6 ?
C12 C13 C14 . . 119.8(3) ?
C12 C13 H13 . . 120.1 ?
C14 C13 H13 . . 120.1 ?
C13 C14 C9 . . 119.6(3) ?
C13 C14 H14 . . 120.2 ?
C9 C14 H14 . . 120.2 ?
C16 C15 C20 . . 121.3(2) ?
C16 C15 N2 . . 119.6(2) ?
C20 C15 N2 . . 119.0(2) ?
C15 C16 C17 . . 119.0(2) ?
C15 C16 H16 . . 120.5 ?
C17 C16 H16 . . 120.5 ?
C18 C17 C16 . . 120.5(3) ?
C18 C17 H17 . . 119.8 ?
C16 C17 H17 . . 119.8 ?
C17 C18 C19 . . 120.1(3) ?
C17 C18 H18 . . 120.0 ?
C19 C18 H18 . . 120.0 ?
C18 C19 C20 . . 120.4(3) ?
C18 C19 H19 . . 119.8 ?
C20 C19 H19 . . 119.8 ?
C15 C20 C19 . . 118.7(3) ?
C15 C20 H20 . . 120.6 ?
C19 C20 H20 . . 120.6 ?
C22 C21 C26 . . 120.6(3) ?
C22 C21 H21 . . 119.7 ?
C26 C21 H21 . . 119.7 ?
C21 C22 C23 . . 120.4(3) ?
C21 C22 H22 . . 119.8 ?
C23 C22 H22 . . 119.8 ?
C22 C23 C24 . . 119.6(3) ?
C22 C23 H23 . . 120.2 ?
C24 C23 H23 . . 120.2 ?
C25 C24 C23 . . 120.3(3) ?
C25 C24 H24 . . 119.9 ?
C23 C24 H24 . . 119.9 ?
C24 C25 C26 . . 119.9(3) ?
C24 C25 H25 . . 120.0 ?
C26 C25 H25 . . 120.0 ?
C21 C26 C25 . . 119.2(3) ?
C21 C26 H26 . . 120.4 ?
C25 C26 H26 . . 120.4 ?

loop_
_geom_bond_atom_site_label_1
_geom_bond_atom_site_label_2
_geom_bond_site_symmetry_2
_geom_bond_distance
_geom_bond_publ_flag
Pd1 Cl2 . 2.2635(7) y
Pd1 Cl1 . 2.2929(7) y
Pd1 Cl3 2_575 2.3292(7) y
Pd1 Cl3 . 2.3374(7) y
Pd1 Pd1 2_575 3.4060(4) n
Cl3 Pd1 2_575 2.3292(7) n
N1 C1 . 1.343(3) ?
N1 C9 . 1.426(3) ?
N1 C8 . 1.481(3) ?
N2 C1 . 1.327(3) ?
N2 C15 . 1.424(3) ?
N2 H2 . 0.8800 ?
C1 C2 . 1.456(4) ?
C2 C3 . 1.388(4) ?
C2 C7 . 1.391(4) ?
C3 C4 . 1.381(4) ?
C3 H3 . 0.9500 ?
C4 C5 . 1.397(5) ?
C4 H4 . 0.9500 ?
C5 C6 . 1.381(5) ?
C5 H5 . 0.9500 ?
C6 C7 . 1.391(4) ?
C6 H6 . 0.9500 ?
C7 C8 . 1.490(4) ?
C8 H8A . 0.9900 ?
C8 H8B . 0.9900 ?
C9 C10 . 1.385(4) ?
C9 C14 . 1.392(4) ?
C10 C11 . 1.386(4) ?
C10 H10 . 0.9500 ?
C11 C12 . 1.386(5) ?
C11 H11 . 0.9500 ?
C12 C13 . 1.374(5) ?
C12 H12 . 0.9500 ?
C13 C14 . 1.381(4) ?
C13 H13 . 0.9500 ?
C14 H14 . 0.9500 ?
C15 C16 . 1.383(3) ?
C15 C20 . 1.388(3) ?
C16 C17 . 1.386(4) ?
C16 H16 . 0.9500 ?
C17 C18 . 1.380(4) ?
C17 H17 . 0.9500 ?
C18 C19 . 1.382(4) ?
C18 H18 . 0.9500 ?
C19 C20 . 1.390(4) ?
C19 H19 . 0.9500 ?
C20 H20 . 0.9500 ?
C21 C22 . 1.367(5) ?
C21 C26 . 1.369(5) ?
C21 H21 . 0.9500 ?
C22 C23 . 1.374(5) ?
C22 H22 . 0.9500 ?
C23 C24 . 1.377(5) ?
C23 H23 . 0.9500 ?
C24 C25 . 1.371(5) ?
C24 H24 . 0.9500 ?
C25 C26 . 1.393(5) ?
C25 H25 . 0.9500 ?
C26 H26 . 0.9500 ?

loop_
_geom_hbond_atom_site_label_D
_geom_hbond_atom_site_label_H
_geom_hbond_atom_site_label_A
_geom_hbond_distance_DH
_geom_hbond_distance_HA
_geom_hbond_distance_DA
_geom_hbond_angle_DHA
N2 H2 Cl1 0.88 2.37 3.242(2) 170.8

loop_
_geom_torsion_atom_site_label_1
_geom_torsion_atom_site_label_2
_geom_torsion_atom_site_label_3
_geom_torsion_atom_site_label_4
_geom_torsion_site_symmetry_1
_geom_torsion_site_symmetry_4
_geom_torsion
Cl1 Pd1 Cl3 Pd1 . 2_575 -178.61(3)
Cl3 Pd1 Cl3 Pd1 2_575 2_575 0.0
C15 N2 C1 N1 . . 21.0(4)
C15 N2 C1 C2 . . -155.2(2)
C9 N1 C1 N2 . . 15.2(4)
C8 N1 C1 N2 . . -173.5(2)
C9 N1 C1 C2 . . -168.2(2)
C8 N1 C1 C2 . . 3.1(3)
N2 C1 C2 C3 . . -1.4(5)
N1 C1 C2 C3 . . -178.2(3)
N2 C1 C2 C7 . . 173.0(2)
N1 C1 C2 C7 . . -3.8(3)
C7 C2 C3 C4 . . -1.3(4)
C1 C2 C3 C4 . . 172.4(3)
C2 C3 C4 C5 . . 0.1(5)
C3 C4 C5 C6 . . 0.9(5)
C4 C5 C6 C7 . . -0.7(5)
C3 C2 C7 C6 . . 1.6(4)
C1 C2 C7 C6 . . -173.4(3)
C3 C2 C7 C8 . . 177.9(3)
C1 C2 C7 C8 . . 3.0(3)
C5 C6 C7 C2 . . -0.5(4)
C5 C6 C7 C8 . . -176.0(3)
C1 N1 C8 C7 . . -1.3(3)
C9 N1 C8 C7 . . 170.9(2)
C2 C7 C8 N1 . . -1.1(3)
C6 C7 C8 N1 . . 174.7(3)
C1 N1 C9 C10 . . 37.6(4)
C8 N1 C9 C10 . . -133.0(3)
C1 N1 C9 C14 . . -144.4(3)
C8 N1 C9 C14 . . 44.9(3)
C14 C9 C10 C11 . . 2.1(4)
N1 C9 C10 C11 . . -180.0(2)
C9 C10 C11 C12 . . -1.2(4)
C10 C11 C12 C13 . . -0.9(5)
C11 C12 C13 C14 . . 2.0(5)
C12 C13 C14 C9 . . -1.1(4)
C10 C9 C14 C13 . . -1.0(4)
N1 C9 C14 C13 . . -178.9(2)
C1 N2 C15 C16 . . 42.8(4)
C1 N2 C15 C20 . . -139.8(3)
C20 C15 C16 C17 . . 1.7(4)
N2 C15 C16 C17 . . 179.1(2)
C15 C16 C17 C18 . . -0.4(4)
C16 C17 C18 C19 . . -0.7(5)
C17 C18 C19 C20 . . 0.6(5)
C16 C15 C20 C19 . . -1.8(4)
N2 C15 C20 C19 . . -179.2(2)
C18 C19 C20 C15 . . 0.6(4)
C26 C21 C22 C23 . . -0.4(5)
C21 C22 C23 C24 . . 0.1(5)
C22 C23 C24 C25 . . 0.1(5)
C23 C24 C25 C26 . . -0.1(5)
C22 C21 C26 C25 . . 0.3(5)
C24 C25 C26 C21 . . -0.1(5)
